data_7135356
loop_
_publ_author_name
'He, Xiuyan'
'Wu, Changjiang'
'Hong, Dongjing'
'Fang, Huayi'
'Cui, Peng'

_publ_section_title
;
 A tetranuclear lanthanum-nickel hydrido complex supported by an
 arene-anchored bis(phosphinomethylamido) ligand.
;
_journal_issue 12
_journal_name_full 'Chemical communications (Cambridge, England)'
_journal_page_first 3807
_journal_page_last 3810
_journal_paper_doi 10.1039/d5cc06726j
_journal_volume 62
_journal_year 2026
_chemical_formula_moiety 'C64 H88 I2 La2 N4 P4, 2(C6 H6)'
_chemical_formula_sum 'C76 H100 I2 La2 N4 P4'
_chemical_formula_weight 1725.09
_space_group_crystal_system triclinic
_space_group_IT_number 2
_space_group_name_Hall '-P 1'
_space_group_name_H-M_alt 'P -1'
_atom_sites_solution_hydrogens geom
_atom_sites_solution_primary dual
_atom_sites_solution_secondary difmap
_audit_creation_date 2023-11-28
_audit_creation_method
;
Olex2 1.5
(compiled 2022.04.07 svn.rca3783a0 for OlexSys, GUI svn.r6498)
;
_audit_update_record
;
2025-09-03 deposited with the CCDC.	2026-01-07 downloaded from the CCDC.
;
_cell_angle_alpha 77.377(2)
_cell_angle_beta 84.430(2)
_cell_angle_gamma 84.471(2)
_cell_formula_units_Z 1
_cell_length_a 10.2900(15)
_cell_length_b 11.7435(17)
_cell_length_c 16.775(2)
_cell_measurement_reflns_used 2780
_cell_measurement_temperature 293.15
_cell_measurement_theta_max 22.675
_cell_measurement_theta_min 2.382
_cell_volume 1962.9(5)
_computing_cell_refinement 'SAINT V8.40B (?, 2016)'
_computing_data_collection 'Bruker D8 Venture diffractometer'
_computing_data_reduction 'SAINT V8.40B (?, 2016)'
_computing_molecular_graphics 'Olex2 1.5 (Dolomanov et al., 2009)'
_computing_publication_material 'Olex2 1.5 (Dolomanov et al., 2009)'
_computing_structure_refinement 'SHELXL 2019/3 (Sheldrick, 2015)'
_computing_structure_solution 'SHELXT 2018/2 (Sheldrick, 2018)'
_diffrn_ambient_temperature 293.15
_diffrn_detector 'CCD area detector'
_diffrn_detector_area_resol_mean 7.9
_diffrn_detector_type 'CCD area detector'
_diffrn_measured_fraction_theta_full 0.994
_diffrn_measured_fraction_theta_max 0.994
_diffrn_measurement_device 'three-circle diffractometer'
_diffrn_measurement_device_type 'Bruker APEX-II CCD'
_diffrn_measurement_method '\f and \w scans'
_diffrn_radiation_monochromator graphite
_diffrn_radiation_probe x-ray
_diffrn_radiation_type MoK\a
_diffrn_radiation_wavelength 0.71073
_diffrn_reflns_av_R_equivalents 0.0698
_diffrn_reflns_av_unetI/netI 0.1136
_diffrn_reflns_Laue_measured_fraction_full 0.994
_diffrn_reflns_Laue_measured_fraction_max 0.994
_diffrn_reflns_limit_h_max 11
_diffrn_reflns_limit_h_min -12
_diffrn_reflns_limit_k_max 13
_diffrn_reflns_limit_k_min -13
_diffrn_reflns_limit_l_max 19
_diffrn_reflns_limit_l_min -19
_diffrn_reflns_number 14147
_diffrn_reflns_point_group_measured_fraction_full 0.994
_diffrn_reflns_point_group_measured_fraction_max 0.994
_diffrn_reflns_theta_full 24.846
_diffrn_reflns_theta_max 24.846
_diffrn_reflns_theta_min 1.248
_diffrn_source 'sealed X-ray tube'
_diffrn_source_current 30.0
_diffrn_source_power 1.5
_diffrn_source_target Mo
_diffrn_source_voltage 50.0
_diffrn_standards_number 0
_exptl_absorpt_coefficient_mu 1.983
_exptl_absorpt_correction_T_max 0.7451
_exptl_absorpt_correction_T_min 0.4321
_exptl_absorpt_correction_type multi-scan
_exptl_absorpt_process_details
;
SADABS-2016/2 (Bruker,2016/2) was used for absorption correction.
wR2(int) was 0.1111 before and 0.0494 after correction.
The Ratio of minimum to maximum transmission is 0.5799.
The \l/2 correction factor is Not present.
;
_exptl_crystal_colour 'clear light yellow'
_exptl_crystal_colour_lustre clear
_exptl_crystal_colour_modifier light
_exptl_crystal_colour_primary yellow
_exptl_crystal_density_diffrn 1.459
_exptl_crystal_description block
_exptl_crystal_F_000 864
_exptl_crystal_recrystallization_method
'The crystals were growth by means of evaporation of a mixture of n-hexane and toluene at RT.'
_exptl_crystal_size_max 0.13
_exptl_crystal_size_mid 0.1
_exptl_crystal_size_min 0.09
_refine_diff_density_max 0.848
_refine_diff_density_min -0.671
_refine_diff_density_rms 0.112
_refine_ls_extinction_method none
_refine_ls_goodness_of_fit_ref 1.006
_refine_ls_hydrogen_treatment constr
_refine_ls_matrix_type full
_refine_ls_number_parameters 578
_refine_ls_number_reflns 6756
_refine_ls_number_restraints 569
_refine_ls_restrained_S_all 0.980
_refine_ls_R_factor_all 0.1203
_refine_ls_R_factor_gt 0.0557
_refine_ls_shift/su_max 0.001
_refine_ls_shift/su_mean 0.000
_refine_ls_structure_factor_coef Fsqd
_refine_ls_weighting_details 'w=1/[\s^2^(Fo^2^)+(0.0200P)^2^+3.1500P] where P=(Fo^2^+2Fc^2^)/3'
_refine_ls_weighting_scheme calc
_refine_ls_wR_factor_gt 0.0813
_refine_ls_wR_factor_ref 0.0972
_reflns_Friedel_coverage 0.000
_reflns_number_gt 3979
_reflns_number_total 6756
_reflns_threshold_expression 'I > 2\s(I)'
_cod_data_source_file d5cc06726j2.cif
_cod_data_source_block 231127c
_cod_database_code 7135356
_shelx_shelxl_version_number 2019/3
_shelx_space_group_comment
;
The symmetry employed for this shelxl refinement is uniquely defined
by the following loop, which should always be used as a source of
symmetry information in preference to the above space-group names.
They are only intended as comments.
;
_shelx_estimated_absorpt_t_max 0.842
_shelx_estimated_absorpt_t_min 0.783
_exptl_crystal_mounting_method
'Crystals were removed from the crystallisation vial and immediately coated with polybutenes oil (CAS: 9003-29-6) on a glass slide. A suitable single crystal coated with polybutenes oil as less as possible was sealed in capillary tube filled with argon. The capillary tube with single crystal was mounted on copper pin with solid paraffin.'
_olex2_refinement_description
;
1. Fixed Uiso
 At 1.2 times of:
  All C(H) groups, All C(H,H) groups
 At 1.5 times of:
  All C(H,H,H) groups
2. Restrained distances
 C35-C34 = C34-C33 = C38-C33 = C38-C37 = C37-C36 = C36-C35
 1.39 with sigma of 0.01
 C33-C35 \\sim C34-C36 \\sim C35-C37 \\sim C36-C38 \\sim C37-C33 \\sim C38-C34
 with sigma of 0.02
3. Restrained planarity
 C33, C34, C35, C36, C37, C38
 with sigma of 0.1
 C37A, C33A, C34A, C38A, C35A, C36A
 with sigma of 0.1
4. Uiso/Uaniso restraints and constraints
P1 \\sim C14 \\sim C15 \\sim C16 \\sim C17 \\sim C18 \\sim C19 \\sim C14A \\sim
C15A \\sim C16A \\sim C17A \\sim C18A \\sim C19A: within 2A with sigma of 0.01
and sigma for terminal atoms of 0.02 within 2A
P2 \\sim C27 \\sim C28 \\sim C29 \\sim C30 \\sim C31 \\sim C32 \\sim C27A \\sim
C28A \\sim C29A \\sim C30A \\sim C31A \\sim C32A: within 2A with sigma of 0.01
and sigma for terminal atoms of 0.02 within 2A
C33 \\sim C34 \\sim C35 \\sim C36 \\sim C37 \\sim C38 \\sim C33A \\sim C34A
\\sim C35A \\sim C36A \\sim C37A \\sim C38A: within 2A with sigma of 0.01 and
sigma for terminal atoms of 0.02 within 2A
5. Same fragment restrains
{P1, C14A, C15A, C16A, C17A, C18A, C19A} sigma for 1-2: 0.02, 1-3: 0.04
as in
{P1, C14, C15, C16, C17, C18, C19}
{P2, C27A, C28A, C29A, C30A, C31A, C32A} sigma for 1-2: 0.02, 1-3: 0.04
as in
{P2, C27, C28, C29, C30, C31, C32}
{C33A, C34A, C35A, C36A, C37A, C38A} sigma for 1-2: 0.02, 1-3: 0.04
as in
{C33, C34, C35, C36, C37, C38}
6. Others
 Sof(C27A)=Sof(H27A)=Sof(C28A)=Sof(H28D)=Sof(H28E)=Sof(H28F)=Sof(C29A)=
 Sof(H29D)=Sof(H29E)=Sof(H29F)=Sof(C30A)=Sof(H30A)=Sof(C31A)=Sof(H31D)=
 Sof(H31E)=Sof(H31F)=Sof(C32A)=Sof(H32D)=Sof(H32E)=Sof(H32F)=1-FVAR(1)
 Sof(C27)=Sof(H27)=Sof(C28)=Sof(H28A)=Sof(H28B)=Sof(H28C)=Sof(C29)=Sof(H29A)=
 Sof(H29B)=Sof(H29C)=Sof(C30)=Sof(H30)=Sof(C31)=Sof(H31A)=Sof(H31B)=Sof(H31C)=
 Sof(C32)=Sof(H32A)=Sof(H32B)=Sof(H32C)=FVAR(1)
 Sof(C14A)=Sof(H14A)=Sof(C15A)=Sof(H15D)=Sof(H15E)=Sof(H15F)=Sof(C16A)=
 Sof(H16D)=Sof(H16E)=Sof(H16F)=Sof(C17A)=Sof(H17A)=Sof(C18A)=Sof(H18D)=
 Sof(H18E)=Sof(H18F)=Sof(C19A)=Sof(H19D)=Sof(H19E)=Sof(H19F)=1-FVAR(2)
 Sof(C14)=Sof(H14)=Sof(C15)=Sof(H15A)=Sof(H15B)=Sof(H15C)=Sof(C16)=Sof(H16A)=
 Sof(H16B)=Sof(H16C)=Sof(C17)=Sof(H17)=Sof(C18)=Sof(H18A)=Sof(H18B)=Sof(H18C)=
 Sof(C19)=Sof(H19A)=Sof(H19B)=Sof(H19C)=FVAR(2)
 Sof(C33A)=Sof(H33A)=Sof(C34A)=Sof(H34A)=Sof(C35A)=Sof(H35A)=Sof(C36A)=
 Sof(H36A)=Sof(C37A)=Sof(H37A)=Sof(C38A)=Sof(H38A)=1-FVAR(3)
 Sof(C33)=Sof(H33)=Sof(C34)=Sof(H34)=Sof(C35)=Sof(H35)=Sof(C36)=Sof(H36)=
 Sof(C37)=Sof(H37)=Sof(C38)=Sof(H38)=FVAR(3)
7.a Ternary CH refined with riding coordinates:
 C14(H14), C17(H17), C27(H27), C30(H30), C14A(H14A), C17A(H17A), C27A(H27A),
 C30A(H30A)
7.b Secondary CH2 refined with riding coordinates:
 C13(H13A,H13B), C26(H26A,H26B)
7.c Aromatic/amide H refined with riding coordinates:
 C2(H2), C4(H4), C5(H5), C6(H6), C8(H8), C9(H9), C10(H10), C11(H11), C21(H21),
 C22(H22), C23(H23), C24(H24), C33(H33), C34(H34), C35(H35), C36(H36), C37(H37),
  C38(H38), C33A(H33A), C34A(H34A), C35A(H35A), C36A(H36A), C37A(H37A),
 C38A(H38A)
7.d Idealised Me refined as rotating group:
 C15(H15A,H15B,H15C), C16(H16A,H16B,H16C), C18(H18A,H18B,H18C), C19(H19A,H19B,
 H19C), C28(H28A,H28B,H28C), C29(H29A,H29B,H29C), C31(H31A,H31B,H31C), C32(H32A,
 H32B,H32C), C15A(H15D,H15E,H15F), C16A(H16D,H16E,H16F), C18A(H18D,H18E,H18F),
 C19A(H19D,H19E,H19F), C28A(H28D,H28E,H28F), C29A(H29D,H29E,H29F), C31A(H31D,
 H31E,H31F), C32A(H32D,H32E,H32F)
;
_olex2_submission_special_instructions 'No special instructions were received'

loop_
_space_group_symop_operation_xyz
'x, y, z'
'-x, -y, -z'

loop_
_atom_site_label
_atom_site_type_symbol
_atom_site_fract_x
_atom_site_fract_y
_atom_site_fract_z
_atom_site_U_iso_or_equiv
_atom_site_adp_type
_atom_site_occupancy
_atom_site_site_symmetry_order
_atom_site_calc_flag
_atom_site_refinement_flags_posn
_atom_site_refinement_flags_adp
_atom_site_refinement_flags_occupancy
_atom_site_disorder_assembly
_atom_site_disorder_group
La1 La 0.46558(4) 0.45784(4) 0.35375(3) 0.03942(15) Uani 1 1 d . . . . .
I1 I 0.34662(5) 0.41301(6) 0.54714(4) 0.0642(2) Uani 1 1 d . . . . .
P1 P 0.6600(2) 0.5998(2) 0.21788(15) 0.0541(6) Uani 1 1 d D U . . .
C14 C 0.7742(13) 0.7135(11) 0.2227(11) 0.064(3) Uani 0.625(14) 1 d D U P A 1
H14 H 0.803697 0.690242 0.278173 0.076 Uiso 0.625(14) 1 calc R U P A 1
C15 C 0.6989(16) 0.8305(12) 0.2214(12) 0.089(5) Uani 0.625(14) 1 d D U P A 1
H15A H 0.660503 0.857013 0.169998 0.134 Uiso 0.625(14) 1 calc R U P A 1
H15B H 0.757205 0.886206 0.228095 0.134 Uiso 0.625(14) 1 calc R U P A 1
H15C H 0.630977 0.822754 0.265287 0.134 Uiso 0.625(14) 1 calc R U P A 1
C16 C 0.8975(14) 0.7124(17) 0.1682(11) 0.071(5) Uani 0.625(14) 1 d D U P A 1
H16A H 0.946951 0.638443 0.183382 0.107 Uiso 0.625(14) 1 calc R U P A 1
H16B H 0.948376 0.774141 0.173801 0.107 Uiso 0.625(14) 1 calc R U P A 1
H16C H 0.876444 0.723859 0.112350 0.107 Uiso 0.625(14) 1 calc R U P A 1
C17 C 0.664(2) 0.5939(15) 0.1076(8) 0.062(3) Uani 0.625(14) 1 d D U P A 1
H17 H 0.756327 0.588895 0.086123 0.074 Uiso 0.625(14) 1 calc R U P A 1
C18 C 0.604(3) 0.4844(15) 0.0980(11) 0.068(5) Uani 0.625(14) 1 d D U P A 1
H18A H 0.660126 0.416396 0.118191 0.102 Uiso 0.625(14) 1 calc R U P A 1
H18B H 0.592889 0.489112 0.041098 0.102 Uiso 0.625(14) 1 calc R U P A 1
H18C H 0.519850 0.479057 0.128534 0.102 Uiso 0.625(14) 1 calc R U P A 1
C19 C 0.596(2) 0.7038(16) 0.0577(11) 0.085(5) Uani 0.625(14) 1 d D U P A 1
H19A H 0.503696 0.705457 0.073027 0.127 Uiso 0.625(14) 1 calc R U P A 1
H19B H 0.611381 0.703257 0.000438 0.127 Uiso 0.625(14) 1 calc R U P A 1
H19C H 0.630253 0.771772 0.068371 0.127 Uiso 0.625(14) 1 calc R U P A 1
P2 P 0.2895(2) 0.6933(2) 0.33621(15) 0.0574(7) Uani 1 1 d D U . . .
C27 C 0.1206(19) 0.721(3) 0.3819(17) 0.066(4) Uani 0.36(2) 1 d D U P B 1
H27 H 0.073120 0.782015 0.343082 0.079 Uiso 0.36(2) 1 calc R U P B 1
C28 C 0.055(3) 0.609(3) 0.395(2) 0.076(6) Uani 0.36(2) 1 d D U P B 1
H28A H 0.022122 0.601898 0.344719 0.113 Uiso 0.36(2) 1 calc R U P B 1
H28B H -0.016995 0.608993 0.436280 0.113 Uiso 0.36(2) 1 calc R U P B 1
H28C H 0.116596 0.543750 0.412667 0.113 Uiso 0.36(2) 1 calc R U P B 1
C29 C 0.130(3) 0.766(3) 0.4613(18) 0.079(7) Uani 0.36(2) 1 d D U P B 1
H29A H 0.160885 0.702296 0.503216 0.119 Uiso 0.36(2) 1 calc R U P B 1
H29B H 0.045365 0.797142 0.479202 0.119 Uiso 0.36(2) 1 calc R U P B 1
H29C H 0.190300 0.826181 0.450679 0.119 Uiso 0.36(2) 1 calc R U P B 1
C30 C 0.354(3) 0.8372(17) 0.2895(17) 0.076(4) Uani 0.36(2) 1 d D U P B 1
H30 H 0.426777 0.817152 0.251398 0.091 Uiso 0.36(2) 1 calc R U P B 1
C31 C 0.269(3) 0.928(2) 0.234(2) 0.091(7) Uani 0.36(2) 1 d D U P B 1
H31A H 0.242731 0.895548 0.191357 0.136 Uiso 0.36(2) 1 calc R U P B 1
H31B H 0.316915 0.995343 0.211129 0.136 Uiso 0.36(2) 1 calc R U P B 1
H31C H 0.191960 0.951892 0.266230 0.136 Uiso 0.36(2) 1 calc R U P B 1
C32 C 0.419(3) 0.891(3) 0.345(2) 0.094(7) Uani 0.36(2) 1 d D U P B 1
H32A H 0.376501 0.871341 0.399486 0.141 Uiso 0.36(2) 1 calc R U P B 1
H32B H 0.413314 0.974272 0.326418 0.141 Uiso 0.36(2) 1 calc R U P B 1
H32C H 0.509390 0.861624 0.346259 0.141 Uiso 0.36(2) 1 calc R U P B 1
N1 N 0.6782(5) 0.3785(6) 0.3030(4) 0.0454(17) Uani 1 1 d . . . . .
N2 N 0.3081(5) 0.5264(5) 0.2505(4) 0.0443(17) Uani 1 1 d . . . . .
C1 C 0.5136(7) 0.1959(6) 0.3552(5) 0.043(2) Uani 1 1 d . . . . .
C2 C 0.4490(7) 0.2495(7) 0.2847(5) 0.049(2) Uani 1 1 d . . . . .
H2 H 0.497584 0.262858 0.234257 0.059 Uiso 1 1 calc R U . . .
C3 C 0.3164(7) 0.2831(7) 0.2873(5) 0.046(2) Uani 1 1 d . . . . .
C4 C 0.2443(8) 0.2570(7) 0.3630(5) 0.052(2) Uani 1 1 d . . . . .
H4 H 0.155013 0.278842 0.366605 0.062 Uiso 1 1 calc R U . . .
C5 C 0.3027(8) 0.1998(7) 0.4320(5) 0.058(2) Uani 1 1 d . . . . .
H5 H 0.252873 0.179996 0.481585 0.069 Uiso 1 1 calc R U . . .
C6 C 0.4371(8) 0.1716(7) 0.4273(5) 0.053(2) Uani 1 1 d . . . . .
H6 H 0.476409 0.134973 0.474909 0.063 Uiso 1 1 calc R U . . .
C7 C 0.6586(8) 0.1732(8) 0.3500(5) 0.053(2) Uani 1 1 d . . . . .
C8 C 0.7133(9) 0.0594(8) 0.3747(6) 0.075(3) Uani 1 1 d . . . . .
H8 H 0.658972 -0.001212 0.394201 0.090 Uiso 1 1 calc R U . . .
C9 C 0.8479(10) 0.0356(9) 0.3705(7) 0.098(4) Uani 1 1 d . . . . .
H9 H 0.884346 -0.040500 0.387423 0.118 Uiso 1 1 calc R U . . .
C10 C 0.9266(9) 0.1256(10) 0.3409(7) 0.088(3) Uani 1 1 d . . . . .
H10 H 1.017043 0.109797 0.336567 0.106 Uiso 1 1 calc R U . . .
C11 C 0.8742(7) 0.2384(8) 0.3177(6) 0.065(3) Uani 1 1 d . . . . .
H11 H 0.930119 0.297735 0.297975 0.078 Uiso 1 1 calc R U . . .
C12 C 0.7372(7) 0.2674(8) 0.3227(5) 0.050(2) Uani 1 1 d . . . . .
C13 C 0.7654(7) 0.4702(7) 0.2598(5) 0.052(2) Uani 1 1 d . . . . .
H13A H 0.820010 0.443322 0.216093 0.062 Uiso 1 1 calc R U . . .
H13B H 0.821731 0.488495 0.297705 0.062 Uiso 1 1 calc R U . . .
C20 C 0.2524(7) 0.3501(8) 0.2127(5) 0.047(2) Uani 1 1 d . . . . .
C21 C 0.1917(8) 0.2937(8) 0.1637(6) 0.065(3) Uani 1 1 d . . . . .
H21 H 0.188573 0.212846 0.177097 0.078 Uiso 1 1 calc R U . . .
C22 C 0.1355(8) 0.3592(10) 0.0942(6) 0.070(3) Uani 1 1 d . . . . .
H22 H 0.094661 0.322173 0.060926 0.084 Uiso 1 1 calc R U . . .
C23 C 0.1405(8) 0.4779(9) 0.0752(5) 0.066(3) Uani 1 1 d . . . . .
H23 H 0.103793 0.521234 0.028331 0.079 Uiso 1 1 calc R U . . .
C24 C 0.1990(7) 0.5343(8) 0.1242(5) 0.055(2) Uani 1 1 d . . . . .
H24 H 0.202197 0.615111 0.109339 0.066 Uiso 1 1 calc R U . . .
C25 C 0.2541(7) 0.4726(8) 0.1963(5) 0.045(2) Uani 1 1 d . . . . .
C26 C 0.2759(7) 0.6531(7) 0.2378(5) 0.049(2) Uani 1 1 d . . . . .
H26A H 0.187624 0.672981 0.220845 0.059 Uiso 1 1 calc R U . . .
H26B H 0.336302 0.694274 0.195850 0.059 Uiso 1 1 calc R U . . .
C33 C 0.673(3) 1.126(3) 0.065(3) 0.217(7) Uani 0.460(17) 1 d D U P C 1
H33 H 0.583555 1.146733 0.068246 0.261 Uiso 0.460(17) 1 calc R U P C 1
C34 C 0.751(4) 1.150(3) 0.1206(19) 0.217(7) Uani 0.460(17) 1 d D U P C 1
H34 H 0.713759 1.183176 0.163807 0.260 Uiso 0.460(17) 1 calc R U P C 1
C35 C 0.886(4) 1.125(3) 0.112(2) 0.214(7) Uani 0.460(17) 1 d D U P C 1
H35 H 0.938622 1.140492 0.150247 0.257 Uiso 0.460(17) 1 calc R U P C 1
C36 C 0.942(3) 1.075(3) 0.048(3) 0.218(7) Uani 0.460(17) 1 d D U P C 1
H36 H 1.032362 1.056794 0.043119 0.261 Uiso 0.460(17) 1 calc R U P C 1
C37 C 0.864(4) 1.054(3) -0.010(2) 0.219(7) Uani 0.460(17) 1 d D U P C 1
H37 H 0.902586 1.028916 -0.056103 0.263 Uiso 0.460(17) 1 calc R U P C 1
C38 C 0.729(4) 1.071(4) 0.002(3) 0.220(7) Uani 0.460(17) 1 d D U P C 1
H38 H 0.676139 1.045697 -0.030822 0.264 Uiso 0.460(17) 1 calc R U P C 1
C33A C 0.670(4) 1.076(3) -0.002(2) 0.222(7) Uani 0.540(17) 1 d D U P C 2
H33A H 0.636843 1.054193 -0.045333 0.266 Uiso 0.540(17) 1 calc R U P C 2
C34A C 0.600(3) 1.062(3) 0.073(3) 0.219(7) Uani 0.540(17) 1 d D U P C 2
H34A H 0.518533 1.031916 0.081792 0.263 Uiso 0.540(17) 1 calc R U P C 2
C35A C 0.658(4) 1.097(3) 0.1335(19) 0.216(7) Uani 0.540(17) 1 d D U P C 2
H35A H 0.611098 1.092928 0.184031 0.259 Uiso 0.540(17) 1 calc R U P C 2
C36A C 0.785(4) 1.138(3) 0.124(2) 0.216(7) Uani 0.540(17) 1 d D U P C 2
H36A H 0.821482 1.153144 0.168839 0.259 Uiso 0.540(17) 1 calc R U P C 2
C37A C 0.853(3) 1.155(3) 0.047(2) 0.217(7) Uani 0.540(17) 1 d D U P C 2
H37A H 0.934415 1.186985 0.037198 0.260 Uiso 0.540(17) 1 calc R U P C 2
C38A C 0.793(4) 1.123(3) -0.013(2) 0.218(7) Uani 0.540(17) 1 d D U P C 2
H38A H 0.836097 1.132170 -0.065214 0.262 Uiso 0.540(17) 1 calc R U P C 2
C14A C 0.751(2) 0.7359(19) 0.1922(14) 0.065(4) Uani 0.375(14) 1 d D U P A 2
H14A H 0.691235 0.795682 0.161169 0.078 Uiso 0.375(14) 1 calc R U P A 2
C15A C 0.765(3) 0.778(2) 0.2689(14) 0.073(6) Uani 0.375(14) 1 d D U P A 2
H15D H 0.812114 0.717685 0.306223 0.110 Uiso 0.375(14) 1 calc R U P A 2
H15E H 0.680111 0.795673 0.294109 0.110 Uiso 0.375(14) 1 calc R U P A 2
H15F H 0.812755 0.846787 0.255619 0.110 Uiso 0.375(14) 1 calc R U P A 2
C16A C 0.874(3) 0.736(3) 0.1389(17) 0.075(7) Uani 0.375(14) 1 d D U P A 2
H16D H 0.938949 0.771452 0.161069 0.112 Uiso 0.375(14) 1 calc R U P A 2
H16E H 0.858585 0.780463 0.084884 0.112 Uiso 0.375(14) 1 calc R U P A 2
H16F H 0.904899 0.657387 0.136065 0.112 Uiso 0.375(14) 1 calc R U P A 2
C17A C 0.651(3) 0.570(2) 0.1128(11) 0.060(4) Uani 0.375(14) 1 d D U P A 2
H17A H 0.739437 0.576002 0.085043 0.073 Uiso 0.375(14) 1 calc R U P A 2
C18A C 0.615(5) 0.447(2) 0.116(2) 0.064(6) Uani 0.375(14) 1 d D U P A 2
H18D H 0.664702 0.392145 0.155068 0.095 Uiso 0.375(14) 1 calc R U P A 2
H18E H 0.632800 0.428295 0.063016 0.095 Uiso 0.375(14) 1 calc R U P A 2
H18F H 0.522912 0.441841 0.132624 0.095 Uiso 0.375(14) 1 calc R U P A 2
C19A C 0.561(3) 0.663(3) 0.0620(17) 0.072(6) Uani 0.375(14) 1 d D U P A 2
H19D H 0.471824 0.653661 0.083537 0.107 Uiso 0.375(14) 1 calc R U P A 2
H19E H 0.570285 0.654121 0.006073 0.107 Uiso 0.375(14) 1 calc R U P A 2
H19F H 0.584045 0.739257 0.064372 0.107 Uiso 0.375(14) 1 calc R U P A 2
C27A C 0.1139(12) 0.6800(15) 0.3792(10) 0.063(3) Uani 0.64(2) 1 d D U P B 2
H27A H 0.060229 0.736475 0.341435 0.076 Uiso 0.64(2) 1 calc R U P B 2
C28A C 0.0686(13) 0.5606(16) 0.3813(11) 0.066(5) Uani 0.64(2) 1 d D U P B 2
H28D H 0.110334 0.503695 0.423124 0.099 Uiso 0.64(2) 1 calc R U P B 2
H28E H 0.091219 0.540124 0.329120 0.099 Uiso 0.64(2) 1 calc R U P B 2
H28F H -0.024697 0.562314 0.393136 0.099 Uiso 0.64(2) 1 calc R U P B 2
C29A C 0.0869(17) 0.7131(18) 0.4638(10) 0.077(5) Uani 0.64(2) 1 d D U P B 2
H29D H -0.002696 0.701828 0.483468 0.116 Uiso 0.64(2) 1 calc R U P B 2
H29E H 0.102934 0.793596 0.458775 0.116 Uiso 0.64(2) 1 calc R U P B 2
H29F H 0.143638 0.664292 0.501684 0.116 Uiso 0.64(2) 1 calc R U P B 2
C30A C 0.3163(17) 0.8500(10) 0.3105(11) 0.076(3) Uani 0.64(2) 1 d D U P B 2
H30A H 0.393577 0.856042 0.271183 0.091 Uiso 0.64(2) 1 calc R U P B 2
C31A C 0.209(2) 0.9284(14) 0.2648(12) 0.098(5) Uani 0.64(2) 1 d D U P B 2
H31D H 0.130778 0.930278 0.300721 0.148 Uiso 0.64(2) 1 calc R U P B 2
H31E H 0.191874 0.898123 0.218420 0.148 Uiso 0.64(2) 1 calc R U P B 2
H31F H 0.236922 1.006123 0.246329 0.148 Uiso 0.64(2) 1 calc R U P B 2
C32A C 0.354(2) 0.8958(15) 0.3797(13) 0.106(5) Uani 0.64(2) 1 d D U P B 2
H32D H 0.402560 0.963518 0.358760 0.159 Uiso 0.64(2) 1 calc R U P B 2
H32E H 0.408114 0.836652 0.413281 0.159 Uiso 0.64(2) 1 calc R U P B 2
H32F H 0.277128 0.916935 0.411818 0.159 Uiso 0.64(2) 1 calc R U P B 2

loop_
_atom_site_aniso_label
_atom_site_aniso_U_11
_atom_site_aniso_U_22
_atom_site_aniso_U_33
_atom_site_aniso_U_23
_atom_site_aniso_U_13
_atom_site_aniso_U_12
La1 0.0315(3) 0.0505(3) 0.0386(3) -0.0152(2) -0.0068(2) 0.0024(2)
I1 0.0528(4) 0.1008(6) 0.0484(4) -0.0287(4) 0.0023(3) -0.0299(4)
P1 0.0476(13) 0.0558(16) 0.0594(15) -0.0147(12) 0.0029(11) -0.0074(11)
C14 0.061(6) 0.058(6) 0.067(7) -0.004(5) 0.006(6) -0.011(5)
C15 0.099(10) 0.065(9) 0.099(11) -0.010(8) 0.002(9) -0.011(8)
C16 0.058(8) 0.079(10) 0.069(11) 0.009(8) -0.012(8) -0.026(7)
C17 0.061(6) 0.069(7) 0.051(5) -0.004(5) 0.003(5) -0.014(6)
C18 0.079(9) 0.079(11) 0.041(9) 0.006(8) -0.001(8) -0.022(9)
C19 0.081(11) 0.089(11) 0.073(9) 0.006(9) -0.002(8) -0.008(9)
P2 0.0494(13) 0.0608(16) 0.0691(17) -0.0290(13) -0.0199(12) 0.0119(12)
C27 0.059(6) 0.069(8) 0.074(6) -0.035(7) -0.011(6) 0.025(6)
C28 0.054(10) 0.085(12) 0.084(10) -0.027(11) 0.001(9) 0.031(10)
C29 0.077(12) 0.082(13) 0.083(11) -0.035(11) -0.007(10) 0.014(11)
C30 0.073(7) 0.067(6) 0.097(7) -0.042(6) -0.018(6) 0.017(6)
C31 0.084(13) 0.071(11) 0.117(13) -0.035(11) -0.007(11) 0.030(11)
C32 0.082(13) 0.089(11) 0.122(13) -0.048(11) -0.016(11) 0.008(11)
N1 0.035(4) 0.044(4) 0.058(5) -0.015(4) -0.003(3) -0.001(3)
N2 0.041(4) 0.043(4) 0.054(5) -0.019(4) -0.008(3) -0.002(3)
C1 0.039(5) 0.036(5) 0.055(6) -0.013(4) -0.007(4) 0.001(4)
C2 0.044(5) 0.060(6) 0.046(6) -0.017(5) -0.001(4) -0.010(4)
C3 0.043(5) 0.045(5) 0.055(6) -0.018(4) -0.011(4) -0.007(4)
C4 0.040(5) 0.067(6) 0.048(6) -0.013(5) -0.008(4) -0.003(4)
C5 0.048(5) 0.080(7) 0.045(6) -0.014(5) 0.007(4) -0.008(5)
C6 0.054(5) 0.053(6) 0.050(6) -0.007(5) -0.011(5) 0.003(4)
C7 0.043(5) 0.051(6) 0.066(6) -0.018(5) -0.013(4) 0.007(5)
C8 0.053(6) 0.061(7) 0.107(9) -0.005(6) -0.018(6) -0.003(5)
C9 0.058(7) 0.063(8) 0.164(12) -0.007(7) -0.029(7) 0.022(6)
C10 0.039(6) 0.088(9) 0.136(11) -0.028(8) -0.008(6) 0.015(6)
C11 0.030(5) 0.065(7) 0.100(8) -0.021(6) -0.006(5) 0.003(5)
C12 0.044(5) 0.053(6) 0.056(6) -0.019(5) -0.013(4) 0.000(5)
C13 0.032(4) 0.075(6) 0.055(6) -0.031(5) 0.005(4) -0.008(4)
C20 0.034(4) 0.068(7) 0.044(5) -0.013(5) -0.013(4) -0.009(4)
C21 0.062(6) 0.063(7) 0.074(7) -0.013(6) -0.021(5) -0.019(5)
C22 0.066(6) 0.094(9) 0.060(7) -0.026(6) -0.028(5) -0.014(6)
C23 0.055(6) 0.091(8) 0.054(6) -0.019(6) -0.016(5) -0.001(6)
C24 0.052(5) 0.059(6) 0.054(6) -0.009(5) -0.014(5) 0.000(5)
C25 0.028(4) 0.054(6) 0.053(6) -0.010(5) -0.005(4) 0.000(4)
C26 0.044(5) 0.052(6) 0.053(6) -0.015(4) -0.007(4) 0.007(4)
C33 0.26(2) 0.192(11) 0.196(13) -0.040(10) -0.017(14) 0.005(11)
C34 0.26(2) 0.189(11) 0.197(13) -0.047(10) -0.014(14) 0.004(12)
C35 0.26(2) 0.189(12) 0.195(13) -0.045(11) -0.015(14) -0.001(12)
C36 0.26(2) 0.193(12) 0.197(13) -0.038(11) -0.015(14) 0.000(12)
C37 0.26(2) 0.195(12) 0.196(13) -0.035(11) -0.016(14) 0.003(12)
C38 0.26(2) 0.196(11) 0.196(13) -0.035(10) -0.018(14) 0.004(12)
C33A 0.26(2) 0.197(12) 0.197(13) -0.033(11) -0.017(14) 0.007(12)
C34A 0.26(2) 0.193(12) 0.197(13) -0.036(11) -0.015(14) 0.006(12)
C35A 0.26(2) 0.188(12) 0.196(13) -0.046(11) -0.013(14) 0.004(12)
C36A 0.26(2) 0.189(11) 0.196(13) -0.048(10) -0.015(14) 0.003(12)
C37A 0.26(2) 0.191(11) 0.196(13) -0.041(10) -0.015(14) 0.000(11)
C38A 0.26(2) 0.194(12) 0.195(12) -0.035(10) -0.017(14) 0.001(12)
C14A 0.060(6) 0.061(7) 0.069(7) -0.006(6) 0.004(6) -0.013(6)
C15A 0.076(11) 0.065(11) 0.075(12) 0.001(10) -0.003(10) -0.026(10)
C16A 0.075(11) 0.080(12) 0.063(12) 0.004(11) 0.004(11) -0.027(10)
C17A 0.060(6) 0.067(7) 0.051(6) -0.005(6) 0.005(6) -0.015(6)
C18A 0.077(10) 0.067(12) 0.049(11) -0.008(10) -0.006(10) -0.023(11)
C19A 0.075(12) 0.069(13) 0.061(10) 0.010(10) 0.002(10) -0.024(10)
C27A 0.053(5) 0.067(7) 0.074(6) -0.034(6) -0.014(5) 0.022(5)
C28A 0.031(7) 0.084(11) 0.083(10) -0.033(8) 0.010(6) 0.010(8)
C29A 0.077(9) 0.079(10) 0.082(8) -0.036(8) -0.006(7) 0.007(7)
C30A 0.074(7) 0.066(6) 0.097(7) -0.044(5) -0.021(6) 0.017(5)
C31A 0.091(11) 0.071(9) 0.128(11) -0.030(9) -0.005(9) 0.039(8)
C32A 0.109(11) 0.096(10) 0.128(12) -0.057(9) -0.024(10) 0.003(9)

loop_
_atom_type_symbol
_atom_type_description
_atom_type_scat_dispersion_real
_atom_type_scat_dispersion_imag
_atom_type_scat_source
C C 0.0033 0.0016 'International Tables Vol C Tables 4.2.6.8 and 6.1.1.4'
H H 0.0000 0.0000 'International Tables Vol C Tables 4.2.6.8 and 6.1.1.4'
I I -0.4742 1.8119 'International Tables Vol C Tables 4.2.6.8 and 6.1.1.4'
La La -0.2871 2.4523 'International Tables Vol C Tables 4.2.6.8 and 6.1.1.4'
N N 0.0061 0.0033 'International Tables Vol C Tables 4.2.6.8 and 6.1.1.4'
P P 0.1023 0.0942 'International Tables Vol C Tables 4.2.6.8 and 6.1.1.4'

loop_
_geom_angle_atom_site_label_1
_geom_angle_atom_site_label_2
_geom_angle_atom_site_label_3
_geom_angle
_geom_angle_site_symmetry_1
_geom_angle_site_symmetry_3
_geom_angle_publ_flag
I1 La1 I1 72.823(19) . 2_666 ?
P1 La1 I1 73.78(5) . 2_666 ?
P1 La1 I1 145.85(5) . . ?
P2 La1 I1 84.42(4) . 2_666 ?
P2 La1 I1 84.27(5) . . ?
P2 La1 P1 85.64(6) . . ?
N1 La1 I1 82.11(14) . 2_666 ?
N1 La1 I1 125.81(15) . . ?
N1 La1 P1 55.08(16) . . ?
N1 La1 P2 140.62(16) . . ?
N1 La1 C1 59.8(2) . . ?
N1 La1 C2 66.7(2) . . ?
N1 La1 C3 92.2(2) . . ?
N2 La1 I1 134.99(14) . 2_666 ?
N2 La1 I1 116.57(14) . . ?
N2 La1 P1 83.10(15) . . ?
N2 La1 P2 55.29(14) . . ?
N2 La1 N1 115.2(2) . . ?
N2 La1 C1 103.3(2) . . ?
N2 La1 C2 77.0(2) . . ?
N2 La1 C3 58.5(2) . . ?
C1 La1 I1 120.63(14) . 2_666 ?
C1 La1 I1 93.40(16) . . ?
C1 La1 P1 109.66(15) . . ?
C1 La1 P2 153.02(14) . . ?
C1 La1 C3 46.7(2) . . ?
C2 La1 I1 144.11(15) . 2_666 ?
C2 La1 I1 110.92(16) . . ?
C2 La1 P1 100.25(16) . . ?
C2 La1 P2 131.05(16) . . ?
C2 La1 C1 26.99(19) . . ?
C2 La1 C3 26.13(18) . . ?
C3 La1 I1 101.26(15) . . ?
C3 La1 I1 166.50(15) . 2_666 ?
C3 La1 P1 112.90(16) . . ?
C3 La1 P2 107.36(15) . . ?
La1 I1 La1 107.177(19) . 2_666 ?
C14 P1 La1 131.5(5) . . ?
C17 P1 La1 122.5(6) . . ?
C17 P1 C14 105.6(7) . . ?
C13 P1 La1 78.3(2) . . ?
C13 P1 C14 97.8(5) . . ?
C13 P1 C17 102.7(6) . . ?
C13 P1 C14A 112.0(10) . . ?
C13 P1 C17A 98.1(9) . . ?
C14A P1 La1 142.6(7) . . ?
C14A P1 C17A 101.0(10) . . ?
C17A P1 La1 113.5(9) . . ?
P1 C14 H14 104.1 . . ?
C15 C14 P1 110.4(10) . . ?
C15 C14 H14 104.1 . . ?
C16 C14 P1 115.3(11) . . ?
C16 C14 H14 104.1 . . ?
C16 C14 C15 117.0(12) . . ?
C14 C15 H15A 109.5 . . ?
C14 C15 H15B 109.5 . . ?
C14 C15 H15C 109.5 . . ?
H15A C15 H15B 109.5 . . ?
H15A C15 H15C 109.5 . . ?
H15B C15 H15C 109.5 . . ?
C14 C16 H16A 109.5 . . ?
C14 C16 H16B 109.5 . . ?
C14 C16 H16C 109.5 . . ?
H16A C16 H16B 109.5 . . ?
H16A C16 H16C 109.5 . . ?
H16B C16 H16C 109.5 . . ?
P1 C17 H17 108.0 . . ?
C18 C17 P1 110.4(10) . . ?
C18 C17 H17 108.0 . . ?
C19 C17 P1 111.7(11) . . ?
C19 C17 H17 108.0 . . ?
C19 C17 C18 110.7(12) . . ?
C17 C18 H18A 109.5 . . ?
C17 C18 H18B 109.5 . . ?
C17 C18 H18C 109.5 . . ?
H18A C18 H18B 109.5 . . ?
H18A C18 H18C 109.5 . . ?
H18B C18 H18C 109.5 . . ?
C17 C19 H19A 109.5 . . ?
C17 C19 H19B 109.5 . . ?
C17 C19 H19C 109.5 . . ?
H19A C19 H19B 109.5 . . ?
H19A C19 H19C 109.5 . . ?
H19B C19 H19C 109.5 . . ?
C27 P2 La1 129.1(10) . . ?
C30 P2 La1 122.4(9) . . ?
C30 P2 C27 107.8(11) . . ?
C26 P2 La1 78.0(2) . . ?
C26 P2 C27 107.6(9) . . ?
C26 P2 C30 94.6(10) . . ?
C26 P2 C27A 98.6(6) . . ?
C26 P2 C30A 105.3(6) . . ?
C27A P2 La1 115.5(6) . . ?
C30A P2 La1 136.3(5) . . ?
C30A P2 C27A 107.2(6) . . ?
P2 C27 H27 109.1 . . ?
C28 C27 P2 107.0(15) . . ?
C28 C27 H27 109.1 . . ?
C28 C27 C29 114(2) . . ?
C29 C27 P2 108.3(16) . . ?
C29 C27 H27 109.1 . . ?
C27 C28 H28A 109.5 . . ?
C27 C28 H28B 109.5 . . ?
C27 C28 H28C 109.5 . . ?
H28A C28 H28B 109.5 . . ?
H28A C28 H28C 109.5 . . ?
H28B C28 H28C 109.5 . . ?
C27 C29 H29A 109.5 . . ?
C27 C29 H29B 109.5 . . ?
C27 C29 H29C 109.5 . . ?
H29A C29 H29B 109.5 . . ?
H29A C29 H29C 109.5 . . ?
H29B C29 H29C 109.5 . . ?
P2 C30 H30 103.1 . . ?
C31 C30 P2 118.6(16) . . ?
C31 C30 H30 103.1 . . ?
C32 C30 P2 115.3(17) . . ?
C32 C30 H30 103.1 . . ?
C32 C30 C31 111.1(18) . . ?
C30 C31 H31A 109.5 . . ?
C30 C31 H31B 109.5 . . ?
C30 C31 H31C 109.5 . . ?
H31A C31 H31B 109.5 . . ?
H31A C31 H31C 109.5 . . ?
H31B C31 H31C 109.5 . . ?
C30 C32 H32A 109.5 . . ?
C30 C32 H32B 109.5 . . ?
C30 C32 H32C 109.5 . . ?
H32A C32 H32B 109.5 . . ?
H32A C32 H32C 109.5 . . ?
H32B C32 H32C 109.5 . . ?
C12 N1 La1 129.5(5) . . ?
C12 N1 C13 115.6(6) . . ?
C13 N1 La1 113.4(4) . . ?
C25 N2 La1 133.3(5) . . ?
C25 N2 C26 114.5(6) . . ?
C26 N2 La1 111.8(4) . . ?
C2 C1 La1 72.1(4) . . ?
C2 C1 C7 120.3(7) . . ?
C6 C1 La1 89.7(5) . . ?
C6 C1 C2 116.7(7) . . ?
C6 C1 C7 122.9(8) . . ?
C7 C1 La1 104.6(5) . . ?
La1 C2 H2 106.1 . . ?
C1 C2 La1 80.9(4) . . ?
C1 C2 H2 118.6 . . ?
C3 C2 La1 83.8(4) . . ?
C3 C2 C1 122.7(8) . . ?
C3 C2 H2 118.6 . . ?
C2 C3 La1 70.1(4) . . ?
C2 C3 C4 117.6(8) . . ?
C2 C3 C20 121.6(7) . . ?
C4 C3 La1 89.2(5) . . ?
C4 C3 C20 120.7(7) . . ?
C20 C3 La1 107.8(5) . . ?
C3 C4 H4 119.4 . . ?
C5 C4 C3 121.2(8) . . ?
C5 C4 H4 119.4 . . ?
C4 C5 H5 120.3 . . ?
C4 C5 C6 119.4(8) . . ?
C6 C5 H5 120.3 . . ?
C1 C6 C5 122.3(8) . . ?
C1 C6 H6 118.9 . . ?
C5 C6 H6 118.9 . . ?
C8 C7 C1 119.2(8) . . ?
C8 C7 C12 121.4(8) . . ?
C12 C7 C1 119.4(7) . . ?
C7 C8 H8 119.8 . . ?
C9 C8 C7 120.5(9) . . ?
C9 C8 H8 119.8 . . ?
C8 C9 H9 120.4 . . ?
C10 C9 C8 119.1(9) . . ?
C10 C9 H9 120.4 . . ?
C9 C10 H10 119.5 . . ?
C9 C10 C11 121.0(9) . . ?
C11 C10 H10 119.5 . . ?
C10 C11 H11 119.1 . . ?
C10 C11 C12 121.9(9) . . ?
C12 C11 H11 119.1 . . ?
N1 C12 C7 119.0(7) . . ?
N1 C12 C11 125.0(8) . . ?
C7 C12 C11 116.0(8) . . ?
P1 C13 H13A 110.3 . . ?
P1 C13 H13B 110.3 . . ?
N1 C13 P1 107.2(5) . . ?
N1 C13 H13A 110.3 . . ?
N1 C13 H13B 110.3 . . ?
H13A C13 H13B 108.5 . . ?
C21 C20 C3 121.4(8) . . ?
C21 C20 C25 121.9(8) . . ?
C25 C20 C3 116.7(7) . . ?
C20 C21 H21 120.3 . . ?
C20 C21 C22 119.4(9) . . ?
C22 C21 H21 120.3 . . ?
C21 C22 H22 120.1 . . ?
C23 C22 C21 119.8(9) . . ?
C23 C22 H22 120.1 . . ?
C22 C23 H23 119.5 . . ?
C22 C23 C24 121.0(9) . . ?
C24 C23 H23 119.5 . . ?
C23 C24 H24 119.2 . . ?
C23 C24 C25 121.5(9) . . ?
C25 C24 H24 119.2 . . ?
N2 C25 C20 120.0(7) . . ?
N2 C25 C24 123.7(8) . . ?
C20 C25 C24 116.3(8) . . ?
P2 C26 H26A 110.4 . . ?
P2 C26 H26B 110.4 . . ?
N2 C26 P2 106.7(5) . . ?
N2 C26 H26A 110.4 . . ?
N2 C26 H26B 110.4 . . ?
H26A C26 H26B 108.6 . . ?
C34 C33 H33 120.2 . . ?
C34 C33 C38 119.7(10) . . ?
C38 C33 H33 120.2 . . ?
C33 C34 H34 120.0 . . ?
C33 C34 C35 120.0(10) . . ?
C35 C34 H34 120.0 . . ?
C34 C35 H35 120.0 . . ?
C36 C35 C34 120.0(9) . . ?
C36 C35 H35 120.0 . . ?
C35 C36 H36 119.9 . . ?
C35 C36 C37 120.1(10) . . ?
C37 C36 H36 119.9 . . ?
C36 C37 H37 120.3 . . ?
C38 C37 C36 119.4(10) . . ?
C38 C37 H37 120.3 . . ?
C33 C38 H38 119.9 . . ?
C37 C38 C33 120.2(10) . . ?
C37 C38 H38 119.9 . . ?
C34A C33A H33A 119.8 . . ?
C34A C33A C38A 120(2) . . ?
C38A C33A H33A 119.8 . . ?
C33A C34A H34A 122.2 . . ?
C33A C34A C35A 116(2) . . ?
C35A C34A H34A 122.2 . . ?
C34A C35A H35A 117.7 . . ?
C34A C35A C36A 125(2) . . ?
C36A C35A H35A 117.7 . . ?
C35A C36A H36A 120.4 . . ?
C37A C36A C35A 119(2) . . ?
C37A C36A H36A 120.4 . . ?
C36A C37A H37A 122.4 . . ?
C38A C37A C36A 115(2) . . ?
C38A C37A H37A 122.4 . . ?
C33A C38A H38A 117.6 . . ?
C37A C38A C33A 125(2) . . ?
C37A C38A H38A 117.6 . . ?
P1 C14A H14A 104.9 . . ?
C15A C14A P1 109.8(14) . . ?
C15A C14A H14A 104.9 . . ?
C16A C14A P1 118.6(17) . . ?
C16A C14A H14A 104.9 . . ?
C16A C14A C15A 112.5(19) . . ?
C14A C15A H15D 109.5 . . ?
C14A C15A H15E 109.5 . . ?
C14A C15A H15F 109.5 . . ?
H15D C15A H15E 109.5 . . ?
H15D C15A H15F 109.5 . . ?
H15E C15A H15F 109.5 . . ?
C14A C16A H16D 109.5 . . ?
C14A C16A H16E 109.5 . . ?
C14A C16A H16F 109.5 . . ?
H16D C16A H16E 109.5 . . ?
H16D C16A H16F 109.5 . . ?
H16E C16A H16F 109.5 . . ?
P1 C17A H17A 106.9 . . ?
C18A C17A P1 112.3(16) . . ?
C18A C17A H17A 106.9 . . ?
C18A C17A C19A 112.3(19) . . ?
C19A C17A P1 111.1(17) . . ?
C19A C17A H17A 106.9 . . ?
C17A C18A H18D 109.5 . . ?
C17A C18A H18E 109.5 . . ?
C17A C18A H18F 109.5 . . ?
H18D C18A H18E 109.5 . . ?
H18D C18A H18F 109.5 . . ?
H18E C18A H18F 109.5 . . ?
C17A C19A H19D 109.5 . . ?
C17A C19A H19E 109.5 . . ?
C17A C19A H19F 109.5 . . ?
H19D C19A H19E 109.5 . . ?
H19D C19A H19F 109.5 . . ?
H19E C19A H19F 109.5 . . ?
P2 C27A H27A 106.6 . . ?
C28A C27A P2 112.2(9) . . ?
C28A C27A H27A 106.6 . . ?
C28A C27A C29A 111.1(12) . . ?
C29A C27A P2 113.2(10) . . ?
C29A C27A H27A 106.6 . . ?
C27A C28A H28D 109.5 . . ?
C27A C28A H28E 109.5 . . ?
C27A C28A H28F 109.5 . . ?
H28D C28A H28E 109.5 . . ?
H28D C28A H28F 109.5 . . ?
H28E C28A H28F 109.5 . . ?
C27A C29A H29D 109.5 . . ?
C27A C29A H29E 109.5 . . ?
C27A C29A H29F 109.5 . . ?
H29D C29A H29E 109.5 . . ?
H29D C29A H29F 109.5 . . ?
H29E C29A H29F 109.5 . . ?
P2 C30A H30A 104.6 . . ?
C31A C30A P2 115.0(10) . . ?
C31A C30A H30A 104.6 . . ?
C32A C30A P2 114.1(11) . . ?
C32A C30A H30A 104.6 . . ?
C32A C30A C31A 112.4(12) . . ?
C30A C31A H31D 109.5 . . ?
C30A C31A H31E 109.5 . . ?
C30A C31A H31F 109.5 . . ?
H31D C31A H31E 109.5 . . ?
H31D C31A H31F 109.5 . . ?
H31E C31A H31F 109.5 . . ?
C30A C32A H32D 109.5 . . ?
C30A C32A H32E 109.5 . . ?
C30A C32A H32F 109.5 . . ?
H32D C32A H32E 109.5 . . ?
H32D C32A H32F 109.5 . . ?
H32E C32A H32F 109.5 . . ?

loop_
_geom_bond_atom_site_label_1
_geom_bond_atom_site_label_2
_geom_bond_distance
_geom_bond_site_symmetry_2
_geom_bond_publ_flag
La1 I1 3.3300(8) 2_666 ?
La1 I1 3.3025(8) . ?
La1 P1 3.174(2) . ?
La1 P2 3.131(2) . ?
La1 N1 2.444(6) . ?
La1 N2 2.441(6) . ?
La1 C1 3.064(7) . ?
La1 C2 2.952(7) . ?
La1 C3 3.122(7) . ?
P1 C14 1.881(12) . ?
P1 C17 1.863(12) . ?
P1 C13 1.830(8) . ?
P1 C14A 1.877(15) . ?
P1 C17A 1.884(15) . ?
C14 H14 0.9800 . ?
C14 C15 1.508(16) . ?
C14 C16 1.490(14) . ?
C15 H15A 0.9600 . ?
C15 H15B 0.9600 . ?
C15 H15C 0.9600 . ?
C16 H16A 0.9600 . ?
C16 H16B 0.9600 . ?
C16 H16C 0.9600 . ?
C17 H17 0.9800 . ?
C17 C18 1.527(14) . ?
C17 C19 1.525(14) . ?
C18 H18A 0.9600 . ?
C18 H18B 0.9600 . ?
C18 H18C 0.9600 . ?
C19 H19A 0.9600 . ?
C19 H19B 0.9600 . ?
C19 H19C 0.9600 . ?
P2 C27 1.860(16) . ?
P2 C30 1.857(16) . ?
P2 C26 1.834(7) . ?
P2 C27A 1.887(11) . ?
P2 C30A 1.837(12) . ?
C27 H27 0.9800 . ?
C27 C28 1.508(19) . ?
C27 C29 1.549(19) . ?
C28 H28A 0.9600 . ?
C28 H28B 0.9600 . ?
C28 H28C 0.9600 . ?
C29 H29A 0.9600 . ?
C29 H29B 0.9600 . ?
C29 H29C 0.9600 . ?
C30 H30 0.9800 . ?
C30 C31 1.523(18) . ?
C30 C32 1.475(19) . ?
C31 H31A 0.9600 . ?
C31 H31B 0.9600 . ?
C31 H31C 0.9600 . ?
C32 H32A 0.9600 . ?
C32 H32B 0.9600 . ?
C32 H32C 0.9600 . ?
N1 C12 1.370(9) . ?
N1 C13 1.487(9) . ?
N2 C25 1.396(9) . ?
N2 C26 1.466(8) . ?
C1 C2 1.408(10) . ?
C1 C6 1.369(10) . ?
C1 C7 1.488(10) . ?
C2 H2 0.9300 . ?
C2 C3 1.383(9) . ?
C3 C4 1.395(10) . ?
C3 C20 1.500(10) . ?
C4 H4 0.9300 . ?
C4 C5 1.366(10) . ?
C5 H5 0.9300 . ?
C5 C6 1.389(10) . ?
C6 H6 0.9300 . ?
C7 C8 1.390(10) . ?
C7 C12 1.402(10) . ?
C8 H8 0.9300 . ?
C8 C9 1.384(11) . ?
C9 H9 0.9300 . ?
C9 C10 1.370(12) . ?
C10 H10 0.9300 . ?
C10 C11 1.370(11) . ?
C11 H11 0.9300 . ?
C11 C12 1.417(10) . ?
C13 H13A 0.9700 . ?
C13 H13B 0.9700 . ?
C20 C21 1.386(10) . ?
C20 C25 1.406(10) . ?
C21 H21 0.9300 . ?
C21 C22 1.391(11) . ?
C22 H22 0.9300 . ?
C22 C23 1.366(11) . ?
C23 H23 0.9300 . ?
C23 C24 1.373(10) . ?
C24 H24 0.9300 . ?
C24 C25 1.408(10) . ?
C26 H26A 0.9700 . ?
C26 H26B 0.9700 . ?
C33 H33 0.9300 . ?
C33 C34 1.386(9) . ?
C33 C38 1.393(9) . ?
C34 H34 0.9300 . ?
C34 C35 1.390(9) . ?
C35 H35 0.9300 . ?
C35 C36 1.390(9) . ?
C36 H36 0.9300 . ?
C36 C37 1.391(9) . ?
C37 H37 0.9300 . ?
C37 C38 1.387(9) . ?
C38 H38 0.9300 . ?
C33A H33A 0.9300 . ?
C33A C34A 1.37(2) . ?
C33A C38A 1.399(19) . ?
C34A H34A 0.9300 . ?
C34A C35A 1.383(19) . ?
C35A H35A 0.9300 . ?
C35A C36A 1.411(19) . ?
C36A H36A 0.9300 . ?
C36A C37A 1.40(2) . ?
C37A H37A 0.9300 . ?
C37A C38A 1.38(2) . ?
C38A H38A 0.9300 . ?
C14A H14A 0.9800 . ?
C14A C15A 1.500(19) . ?
C14A C16A 1.479(17) . ?
C15A H15D 0.9600 . ?
C15A H15E 0.9600 . ?
C15A H15F 0.9600 . ?
C16A H16D 0.9600 . ?
C16A H16E 0.9600 . ?
C16A H16F 0.9600 . ?
C17A H17A 0.9800 . ?
C17A C18A 1.517(17) . ?
C17A C19A 1.528(18) . ?
C18A H18D 0.9600 . ?
C18A H18E 0.9600 . ?
C18A H18F 0.9600 . ?
C19A H19D 0.9600 . ?
C19A H19E 0.9600 . ?
C19A H19F 0.9600 . ?
C27A H27A 0.9800 . ?
C27A C28A 1.511(14) . ?
C27A C29A 1.544(15) . ?
C28A H28D 0.9600 . ?
C28A H28E 0.9600 . ?
C28A H28F 0.9600 . ?
C29A H29D 0.9600 . ?
C29A H29E 0.9600 . ?
C29A H29F 0.9600 . ?
C30A H30A 0.9800 . ?
C30A C31A 1.521(14) . ?
C30A C32A 1.480(15) . ?
C31A H31D 0.9600 . ?
C31A H31E 0.9600 . ?
C31A H31F 0.9600 . ?
C32A H32D 0.9600 . ?
C32A H32E 0.9600 . ?
C32A H32F 0.9600 . ?

loop_
_geom_torsion_atom_site_label_1
_geom_torsion_atom_site_label_2
_geom_torsion_atom_site_label_3
_geom_torsion_atom_site_label_4
_geom_torsion
_geom_torsion_site_symmetry_1
_geom_torsion_site_symmetry_2
_geom_torsion_site_symmetry_3
_geom_torsion_site_symmetry_4
_geom_torsion_publ_flag
La1 P1 C14 C15 -78.0(15) . . . . ?
La1 P1 C14 C16 146.7(9) . . . . ?
La1 P1 C17 C18 -20.4(16) . . . . ?
La1 P1 C17 C19 103.3(11) . . . . ?
La1 P1 C13 N1 19.1(4) . . . . ?
La1 P1 C14A C15A 21(3) . . . . ?
La1 P1 C14A C16A 152.6(16) . . . . ?
La1 P1 C17A C18A -30(2) . . . . ?
La1 P1 C17A C19A 96.3(17) . . . . ?
La1 P2 C27 C28 -27(2) . . . . ?
La1 P2 C27 C29 96.2(18) . . . . ?
La1 P2 C30 C31 141.0(17) . . . . ?
La1 P2 C30 C32 -84(2) . . . . ?
La1 P2 C26 N2 22.3(4) . . . . ?
La1 P2 C27A C28A -25.3(13) . . . . ?
La1 P2 C27A C29A 101.4(10) . . . . ?
La1 P2 C30A C31A 147.2(9) . . . . ?
La1 P2 C30A C32A -80.8(14) . . . . ?
La1 N1 C12 C7 26.7(10) . . . . ?
La1 N1 C12 C11 -153.5(6) . . . . ?
La1 N1 C13 P1 -26.9(6) . . . . ?
La1 N2 C25 C20 22.1(10) . . . . ?
La1 N2 C25 C24 -158.2(6) . . . . ?
La1 N2 C26 P2 -30.9(5) . . . . ?
La1 C1 C2 C3 -76.6(7) . . . . ?
La1 C1 C6 C5 68.6(8) . . . . ?
La1 C1 C7 C8 160.0(7) . . . . ?
La1 C1 C7 C12 -18.2(9) . . . . ?
La1 C2 C3 C4 -78.1(7) . . . . ?
La1 C2 C3 C20 99.2(7) . . . . ?
La1 C3 C4 C5 -67.2(8) . . . . ?
La1 C3 C20 C21 172.2(6) . . . . ?
La1 C3 C20 C25 -9.4(8) . . . . ?
C14 P1 C17 C18 165.7(13) . . . . ?
C14 P1 C17 C19 -70.7(13) . . . . ?
C14 P1 C13 N1 150.0(7) . . . . ?
C17 P1 C14 C15 95.2(15) . . . . ?
C17 P1 C14 C16 -40.1(14) . . . . ?
C17 P1 C13 N1 -102.0(8) . . . . ?
C27 P2 C30 C31 -48(2) . . . . ?
C27 P2 C30 C32 88(2) . . . . ?
C27 P2 C26 N2 -105.2(11) . . . . ?
C30 P2 C27 C28 162(2) . . . . ?
C30 P2 C27 C29 -74(2) . . . . ?
C30 P2 C26 N2 144.5(10) . . . . ?
C1 C2 C3 La1 75.0(7) . . . . ?
C1 C2 C3 C4 -3.1(12) . . . . ?
C1 C2 C3 C20 174.2(7) . . . . ?
C1 C7 C8 C9 179.8(9) . . . . ?
C1 C7 C12 N1 1.3(11) . . . . ?
C1 C7 C12 C11 -178.5(7) . . . . ?
C2 C1 C6 C5 -1.1(12) . . . . ?
C2 C1 C7 C8 -122.5(9) . . . . ?
C2 C1 C7 C12 59.4(10) . . . . ?
C2 C3 C4 C5 -0.2(12) . . . . ?
C2 C3 C20 C21 95.1(9) . . . . ?
C2 C3 C20 C25 -86.6(9) . . . . ?
C3 C4 C5 C6 2.7(12) . . . . ?
C3 C20 C21 C22 -179.0(8) . . . . ?
C3 C20 C25 N2 -3.0(10) . . . . ?
C3 C20 C25 C24 177.3(7) . . . . ?
C4 C3 C20 C21 -87.7(10) . . . . ?
C4 C3 C20 C25 90.6(9) . . . . ?
C4 C5 C6 C1 -2.1(13) . . . . ?
C6 C1 C2 La1 80.3(6) . . . . ?
C6 C1 C2 C3 3.7(11) . . . . ?
C6 C1 C7 C8 60.6(11) . . . . ?
C6 C1 C7 C12 -117.5(9) . . . . ?
C7 C1 C2 La1 -96.8(7) . . . . ?
C7 C1 C2 C3 -173.4(7) . . . . ?
C7 C1 C6 C5 175.9(7) . . . . ?
C7 C8 C9 C10 -0.6(17) . . . . ?
C8 C7 C12 N1 -176.8(8) . . . . ?
C8 C7 C12 C11 3.4(12) . . . . ?
C8 C9 C10 C11 1.7(18) . . . . ?
C9 C10 C11 C12 -0.2(16) . . . . ?
C10 C11 C12 N1 177.9(9) . . . . ?
C10 C11 C12 C7 -2.3(13) . . . . ?
C12 N1 C13 P1 166.0(5) . . . . ?
C12 C7 C8 C9 -2.0(14) . . . . ?
C13 P1 C14 C15 -159.2(13) . . . . ?
C13 P1 C14 C16 65.4(12) . . . . ?
C13 P1 C17 C18 63.7(14) . . . . ?
C13 P1 C17 C19 -172.6(11) . . . . ?
C13 P1 C14A C15A -78(2) . . . . ?
C13 P1 C14A C16A 53(2) . . . . ?
C13 P1 C17A C18A 50(2) . . . . ?
C13 P1 C17A C19A 177.0(17) . . . . ?
C13 N1 C12 C7 -168.7(7) . . . . ?
C13 N1 C12 C11 11.1(11) . . . . ?
C20 C3 C4 C5 -177.6(7) . . . . ?
C20 C21 C22 C23 -0.1(14) . . . . ?
C21 C20 C25 N2 175.4(7) . . . . ?
C21 C20 C25 C24 -4.4(11) . . . . ?
C21 C22 C23 C24 -0.8(14) . . . . ?
C22 C23 C24 C25 -0.9(13) . . . . ?
C23 C24 C25 N2 -176.3(7) . . . . ?
C23 C24 C25 C20 3.4(11) . . . . ?
C25 N2 C26 P2 155.3(5) . . . . ?
C25 C20 C21 C22 2.8(13) . . . . ?
C26 P2 C27 C28 61(2) . . . . ?
C26 P2 C27 C29 -175.1(16) . . . . ?
C26 P2 C30 C31 62(2) . . . . ?
C26 P2 C30 C32 -162.3(19) . . . . ?
C26 P2 C27A C28A 55.4(12) . . . . ?
C26 P2 C27A C29A -177.9(10) . . . . ?
C26 P2 C30A C31A 58.7(12) . . . . ?
C26 P2 C30A C32A -169.3(11) . . . . ?
C26 N2 C25 C20 -165.8(6) . . . . ?
C26 N2 C25 C24 13.9(10) . . . . ?
C33 C34 C35 C36 0(2) . . . . ?
C34 C33 C38 C37 -8(5) . . . . ?
C34 C35 C36 C37 1(4) . . . . ?
C35 C36 C37 C38 -7(6) . . . . ?
C36 C37 C38 C33 10(6) . . . . ?
C38 C33 C34 C35 3(2) . . . . ?
C33A C34A C35A C36A -3(3) . . . . ?
C34A C33A C38A C37A 2(3) . . . . ?
C34A C35A C36A C37A 6(4) . . . . ?
C35A C36A C37A C38A -4(3) . . . . ?
C36A C37A C38A C33A 1(3) . . . . ?
C38A C33A C34A C35A -0.2(19) . . . . ?
C14A P1 C13 N1 161.3(8) . . . . ?
C14A P1 C17A C18A 165(2) . . . . ?
C14A P1 C17A C19A -69(2) . . . . ?
C17A P1 C13 N1 -93.3(11) . . . . ?
C17A P1 C14A C15A 178(2) . . . . ?
C17A P1 C14A C16A -50(2) . . . . ?
C27A P2 C26 N2 -92.1(7) . . . . ?
C27A P2 C30A C31A -45.6(13) . . . . ?
C27A P2 C30A C32A 86.4(13) . . . . ?
C30A P2 C26 N2 157.4(7) . . . . ?
C30A P2 C27A C28A 164.4(11) . . . . ?
C30A P2 C27A C29A -68.9(12) . . . . ?
